data_7155056
loop_
_publ_author_name
'Patel, Alpa'
'Sharp, Swee Y.'
'Hall, Katelan'
'Lewis, William'
'Stevens, Malcolm F. G.'
'Workman, Paul'
'Moody, Christopher J.'

_publ_section_title
;
 Fused imidazoles as potential chemical scaffolds for inhibition of heat
 shock protein 70 and induction of apoptosis. Synthesis and biological
 evaluation of phenanthro[9,10-d]imidazoles and
 imidazo[4,5-f][1,10]phenanthrolines.
;
_journal_issue 16
_journal_name_full 'Organic &amp; biomolecular chemistry'
_journal_page_first 3889
_journal_page_last 3905
_journal_paper_doi 10.1039/c6ob00471g
_journal_volume 14
_journal_year 2016
_chemical_formula_moiety 'C33 H25 F6 N3 O3, 0.5(C7 H8)'
_chemical_formula_sum 'C36.5 H29 F6 N3 O3'
_chemical_formula_weight 671.63
_space_group_crystal_system triclinic
_space_group_IT_number 2
_space_group_name_Hall '-P 1'
_space_group_name_H-M_alt 'P -1'
_symmetry_space_group_name_Hall '-P 1'
_symmetry_space_group_name_H-M 'P -1'
_atom_sites_solution_hydrogens geom
_atom_sites_solution_primary iterative
_atom_sites_solution_secondary difmap
_audit_creation_date 2016-02-29
_audit_creation_method
;
Olex2 1.2
(compiled 2016.02.19 svn.r3266 for OlexSys, GUI svn.r5155)
;
_audit_update_record
;
2016-03-01 deposited with the CCDC.
2016-03-22 downloaded from the CCDC.
;
_cell_angle_alpha 87.909(3)
_cell_angle_beta 87.569(3)
_cell_angle_gamma 77.316(2)
_cell_formula_units_Z 2
_cell_length_a 10.9280(18)
_cell_length_b 11.7780(19)
_cell_length_c 13.075(2)
_cell_measurement_reflns_used 5651
_cell_measurement_temperature 90(2)
_cell_measurement_theta_max 27.34
_cell_measurement_theta_min 2.31
_cell_volume 1639.7(5)
_computing_cell_refinement 'Bruker SAINT version 6.36A (Bruker, 2002)'
_computing_data_collection 'Bruker SMART version 5.625 (Bruker, 2001)'
_computing_data_reduction 'Bruker SAINT; SHELXTL (Sheldrick, 2008)'
_computing_molecular_graphics 'Olex2 (Dolomanov et al., 2009)'
_computing_publication_material 'Olex2 (Dolomanov et al., 2009)'
_computing_structure_refinement 'ShelXL (Sheldrick, 2015)'
_computing_structure_solution 'olex2.solve (Bourhis et al., 2015)'
_diffrn_ambient_temperature 90(2)
_diffrn_detector_area_resol_mean 8.366
_diffrn_measured_fraction_theta_full 0.994
_diffrn_measured_fraction_theta_max 0.978
_diffrn_measurement_device_type 'Bruker SMART APEX CCD area detector'
_diffrn_measurement_method '\w and \f scans'
_diffrn_radiation_monochromator graphite
_diffrn_radiation_type MoK\a
_diffrn_radiation_wavelength 0.71073
_diffrn_reflns_av_R_equivalents 0.0237
_diffrn_reflns_av_unetI/netI 0.0299
_diffrn_reflns_Laue_measured_fraction_full 0.994
_diffrn_reflns_Laue_measured_fraction_max 0.978
_diffrn_reflns_limit_h_max 13
_diffrn_reflns_limit_h_min -14
_diffrn_reflns_limit_k_max 15
_diffrn_reflns_limit_k_min -15
_diffrn_reflns_limit_l_max 16
_diffrn_reflns_limit_l_min -16
_diffrn_reflns_number 14312
_diffrn_reflns_point_group_measured_fraction_full 0.994
_diffrn_reflns_point_group_measured_fraction_max 0.978
_diffrn_reflns_theta_full 25.242
_diffrn_reflns_theta_max 27.338
_diffrn_reflns_theta_min 2.306
_diffrn_source 'sealed tube'
_diffrn_standards_number 0
_exptl_absorpt_coefficient_mu 0.110
_exptl_absorpt_correction_T_max 0.8621
_exptl_absorpt_correction_T_min 0.8131
_exptl_absorpt_correction_type multi-scan
_exptl_absorpt_process_details
;
SADABS-2007/2 (Bruker,2007) was used for absorption correction.
wR2(int) was 0.0607 before and 0.0336 after correction.
The Ratio of minimum to maximum transmission is 0.9432.
The \l/2 correction factor is 0.0015.
;
_exptl_crystal_colour colourless
_exptl_crystal_colour_primary colourless
_exptl_crystal_density_diffrn 1.360
_exptl_crystal_description BLOCK
_exptl_crystal_F_000 694
_exptl_crystal_size_max 0.47
_exptl_crystal_size_mid 0.19
_exptl_crystal_size_min 0.15
_refine_diff_density_max 0.630
_refine_diff_density_min -0.347
_refine_diff_density_rms 0.059
_refine_ls_extinction_method none
_refine_ls_goodness_of_fit_ref 1.041
_refine_ls_hydrogen_treatment constr
_refine_ls_matrix_type full
_refine_ls_number_parameters 802
_refine_ls_number_reflns 7237
_refine_ls_number_restraints 812
_refine_ls_restrained_S_all 1.156
_refine_ls_R_factor_all 0.0755
_refine_ls_R_factor_gt 0.0610
_refine_ls_shift/su_max 0.000
_refine_ls_shift/su_mean 0.000
_refine_ls_structure_factor_coef Fsqd
_refine_ls_weighting_details 'w=1/[\s^2^(Fo^2^)+(0.0929P)^2^+0.6475P] where P=(Fo^2^+2Fc^2^)/3'
_refine_ls_weighting_scheme calc
_refine_ls_wR_factor_gt 0.1636
_refine_ls_wR_factor_ref 0.1798
_reflns_Friedel_coverage 0.000
_reflns_number_gt 5578
_reflns_number_total 7237
_reflns_threshold_expression 'I > 2\s(I)'
_cod_data_source_file c6ob00471g2.cif
_cod_data_source_block apcjmo
_cod_depositor_comments 'Adding full bibliography for 7155056--7155058.cif.'
_cod_original_formula_sum 'C36.50 H29 F6 N3 O3'
_cod_database_code 7155056
_nottingham_internal_coll_name APCJMO
_nottingham_internal_coll_number 11441
_nottingham_internal_coll_client AP/CJM
_nottingham_internal_coll_type sphere
_nottingham_internal_coll_frame_method \w
_nottingham_internal_coll_frame_time 30
_nottingham_internal_coll_frame_width 0.3
_nottingham_internal_coll_user WL
_nottingham_internal_coll_date 1/5/2012
_nottingham_internal_coll_location NOTTS
_nottingham_internal_process_date 02/05/2012
_nottingham_internal_process_user WL
_nottingham_internal_solution_user wl
_nottingham_internal_refinement_user wl
_nottingham_internal_validation_user wl
_shelx_shelxl_version_number 2014/7
_shelx_space_group_comment
;
The symmetry employed for this shelxl refinement is uniquely defined
by the following loop, which should always be used as a source of
symmetry information in preference to the above space-group names.
They are only intended as comments.
;
_olex2_refinement_description
;
1. Fixed Uiso
 At 1.2 times of:
  All C(H) groups, All C(H,H) groups, All N(H,H) groups
 At 1.5 times of:
  All C(H,H,H) groups
2. Restrained distances
 C22-C18 \\sim C22A-C18A \\sim C20A-C26A \\sim C20-C26
 with sigma of 0.02
 F23A-C22A \\sim F23-C22 \\sim F25A-C22A \\sim F25-C22 \\sim F24-C22 \\sim
F24A-C22A \\sim F29-C26 ~
 F27-C26 \\sim F28-C26 \\sim F29A-C26A \\sim F28A-C26A \\sim F27A-C26A
 with sigma of 0.02
 F25-F24 \\sim F24-F23 \\sim F23-F25 \\sim F27A-F29A \\sim F29A-F28A \\sim
F28A-F27A \\sim F24A-F25A ~
 F25A-F23A \\sim F23A-F24A \\sim F28-F27 \\sim F27-F29 \\sim F29-F28
 with sigma of 0.02
3. Restrained planarity
 C30, C31A, C32A, C33A, C34A, C35A, O36A
 with sigma of 0.1
 C35, C31, C32, C34, O36, C33, C30
 with sigma of 0.1
 C6A, C7A, C12A, C8A, C9A, C11A, C10A, C13A
 with sigma of 0.1
 C6, C7, C12, C8, C9, C11, C10, C13
 with sigma of 0.1
 C5, C43, C38, C39, C42, C40, C41, O44
 with sigma of 0.1
 C5, C38A, C39A, C43A, C42A, C40A, C41A, O44A
 with sigma of 0.1
 C16, C21, C17, C18, C22, C19, C20, C26, C2
 with sigma of 0.1
 C2, C17A, C16A, C18A, C22A, C19A, C20A, C21A, C26A
 with sigma of 0.1
 C10, C13, N15, O14
 with sigma of 0.1
 C10A, C13A, N15A, O14A
 with sigma of 0.1
4. Rigid bond restraints
 O14, N15, C7, C11, C10, C31, C39, C38, C8, C17, C6, C13, C32, C12, C16, C9,
 C35, O36, C18, C40, C43, C33, O44, C34, C41, C21, C42, C45, C20, C19, C37, C22,
  C26, F23, F24, F25, F29, F27, F28
 with sigma for 1-2 distances of 0.005 and sigma for 1-3 distances of 0.005
 O36A, C33A, C37A, C34A, C32A, C31A, C35A, C46, C6A, C7A, C12A, C8A, C11A,
 C10A, C13A, C9A, N15A, O14A, C38A, C43A, C42A, C39A, C41A, C40A, O44A, C45A,
 C17A, C18A, C19A, C20A, C21A, C16A, C26A, C22A, F27A, F25A, F23A, F24A, F29A,
 F28A
 with sigma for 1-2 distances of 0.005 and sigma for 1-3 distances of 0.005
5. Uiso/Uaniso restraints and constraints
O14 \\sim N15 \\sim C7 \\sim C11 \\sim C10 \\sim C31 \\sim C39 \\sim C38 \\sim
C8 \\sim C17 \\sim C6 \\sim C13 \\sim C32 \\sim C12 \\sim C16 \\sim C9 \\sim
C35 \\sim O36 \\sim C18 \\sim C40 \\sim C43 \\sim C33 \\sim O44 \\sim C34 \\sim
C41 \\sim C21 \\sim C42 \\sim C45 \\sim C20 \\sim C19 \\sim C37 \\sim C22 \\sim
C26 \\sim F23 \\sim F24 \\sim F25 \\sim F29 \\sim F27 \\sim F28: within 1.7A
with sigma of 0.008 and sigma for terminal atoms of 0.016
O36A \\sim C33A \\sim C37A \\sim C34A \\sim C32A \\sim C31A \\sim C35A \\sim
C46 \\sim C6A \\sim C7A \\sim C12A \\sim C8A \\sim C11A \\sim C10A \\sim C13A
\\sim C9A \\sim N15A \\sim O14A \\sim C38A \\sim C43A \\sim C42A \\sim C39A
\\sim C41A \\sim C40A \\sim O44A \\sim C45A \\sim C17A \\sim C18A \\sim C19A
\\sim C20A \\sim C21A \\sim C16A \\sim C26A \\sim C22A \\sim F27A \\sim F25A
\\sim F23A \\sim F24A \\sim F29A \\sim F28A: within 1.7A with sigma of 0.008
and sigma for terminal atoms of 0.016
6. Others
 Sof(C31A)=Sof(H31A)=Sof(C32A)=Sof(H32A)=Sof(C33A)=Sof(C34A)=Sof(H34A)=
 Sof(C35A)=Sof(H35A)=Sof(O36A)=Sof(C37A)=Sof(H37d)=Sof(H37e)=Sof(H37f)=1-FVAR(1)
 Sof(C31)=Sof(H31)=Sof(C32)=Sof(H32)=Sof(C33)=Sof(C34)=Sof(H34)=Sof(C35)=
 Sof(H35)=Sof(O36)=Sof(C37)=Sof(H37a)=Sof(H37b)=Sof(H37c)=FVAR(1)
 Sof(C6A)=Sof(H6Aa)=Sof(H6Ab)=Sof(C7A)=Sof(C8A)=Sof(H8A)=Sof(C9A)=Sof(H9A)=
 Sof(C10A)=Sof(C11A)=Sof(H11A)=Sof(C12A)=Sof(H12A)=Sof(C13A)=Sof(O14A)=
 Sof(N15A)=Sof(H15c)=Sof(H15d)=1-FVAR(2)
 Sof(C6)=Sof(H6a)=Sof(H6b)=Sof(C7)=Sof(C8)=Sof(H8)=Sof(C9)=Sof(H9)=Sof(C10)=
 Sof(C11)=Sof(H11)=Sof(C12)=Sof(H12)=Sof(C13)=Sof(O14)=Sof(N15)=Sof(H15a)=
 Sof(H15b)=FVAR(2)
 Sof(C38A)=Sof(C39A)=Sof(H39A)=Sof(C40A)=Sof(H40A)=Sof(C41A)=Sof(C42A)=
 Sof(H42A)=Sof(C43A)=Sof(H43A)=Sof(O44A)=Sof(C45A)=Sof(H45d)=Sof(H45e)=
 Sof(H45f)=1-FVAR(3)
 Sof(C38)=Sof(C39)=Sof(H39)=Sof(C40)=Sof(H40)=Sof(C41)=Sof(C42)=Sof(H42)=
 Sof(C43)=Sof(H43)=Sof(O44)=Sof(C45)=Sof(H45a)=Sof(H45b)=Sof(H45c)=FVAR(3)
 Sof(C16A)=Sof(C17A)=Sof(H17A)=Sof(C18A)=Sof(C19A)=Sof(H19A)=Sof(C20A)=
 Sof(C21A)=Sof(H21A)=Sof(C22A)=Sof(F23A)=Sof(F24A)=Sof(F25A)=Sof(C26A)=
 Sof(F27A)=Sof(F28A)=Sof(F29A)=1-FVAR(4)
 Sof(C16)=Sof(C17)=Sof(H17)=Sof(C18)=Sof(C19)=Sof(H19)=Sof(C20)=Sof(C21)=
 Sof(H21)=Sof(C22)=Sof(F23)=Sof(F24)=Sof(F25)=Sof(C26)=Sof(F27)=Sof(F28)=
 Sof(F29)=FVAR(4)
 Fixed Sof: C46(0.5) H46a(0.5) H46b(0.5) H46c(0.5) H47(0.5)
7.a Secondary CH2 refined with riding coordinates:
 C6(H6a,H6b), C6A(H6Aa,H6Ab)
7.b Aromatic/amide H refined with riding coordinates:
 C8A(H8A), C8(H8), C9(H9), C9A(H9A), C11(H11), C11A(H11A), C12A(H12A),
 C12(H12), C17A(H17A), C17(H17), C19A(H19A), C19(H19), C21A(H21A), C21(H21),
 C31A(H31A), C31(H31), C32(H32), C32A(H32A), C34(H34), C34A(H34A), C35A(H35A),
 C35(H35), C39A(H39A), C39(H39), C40(H40), C40A(H40A), C42A(H42A), C42(H42),
 C43(H43), C43A(H43A), C47(H47), C48(H48), C49(H49)
7.c X=CH2 refined with riding coordinates:
 N15(H15a,H15b), N15A(H15c,H15d)
7.d Idealised Me refined as rotating group:
 C37(H37a,H37b,H37c), C37A(H37d,H37e,H37f), C45(H45a,H45b,H45c), C45A(H45d,
 H45e,H45f), C46(H46a,H46b,H46c)
;
_olex2_submission_special_instructions 'No special instructions were received'

loop_
_space_group_symop_operation_xyz
'x, y, z'
'-x, -y, -z'

loop_
_atom_site_label
_atom_site_type_symbol
_atom_site_fract_x
_atom_site_fract_y
_atom_site_fract_z
_atom_site_U_iso_or_equiv
_atom_site_adp_type
_atom_site_occupancy
_atom_site_site_symmetry_order
_atom_site_calc_flag
_atom_site_refinement_flags_posn
_atom_site_refinement_flags_adp
_atom_site_refinement_flags_occupancy
_atom_site_disorder_assembly
_atom_site_disorder_group
N1 N 0.12928(12) 0.73432(11) 0.99986(12) 0.0374(3) Uani 1 1 d . . . . .
C2 C 0.01737(15) 0.75999(13) 1.05370(14) 0.0358(4) Uani 1 1 d . . . . .
N3 N -0.06789(12) 0.83558(11) 1.00283(12) 0.0348(3) Uani 1 1 d . . . . .
C4 C -0.00878(14) 0.86081(13) 0.91221(14) 0.0341(4) Uani 1 1 d . . . . .
C5 C 0.11387(15) 0.79972(13) 0.90891(15) 0.0369(4) Uani 1 1 d . . . . .
C6 C 0.2577(9) 0.6787(8) 1.0273(7) 0.0305(14) Uani 0.531(16) 1 d . U P A 1
H6A H 0.2675 0.6926 1.1004 0.037 Uiso 0.531(16) 1 calc R . P A 1
H6B H 0.3165 0.7172 0.9868 0.037 Uiso 0.531(16) 1 calc R . P A 1
C6A C 0.2401(10) 0.6728(9) 1.0579(8) 0.0297(15) Uani 0.469(16) 1 d . U P A 2
H6AA H 0.2203 0.6846 1.1318 0.036 Uiso 0.469(16) 1 calc R . P A 2
H6AB H 0.3113 0.7098 1.0391 0.036 Uiso 0.469(16) 1 calc R . P A 2
C7 C 0.2957(7) 0.5499(7) 1.0108(6) 0.0270(11) Uani 0.531(16) 1 d . U P A 1
C7A C 0.2824(8) 0.5414(8) 1.0407(7) 0.0256(12) Uani 0.469(16) 1 d . U P A 2
C8A C 0.3771(7) 0.4807(6) 1.1018(7) 0.0292(13) Uani 0.469(16) 1 d . U P A 2
H8A H 0.4100 0.5208 1.1521 0.035 Uiso 0.469(16) 1 calc R . P A 2
C8 C 0.3937(6) 0.4862(6) 1.0665(6) 0.0293(12) Uani 0.531(16) 1 d . U P A 1
H8 H 0.4316 0.5239 1.1155 0.035 Uiso 0.531(16) 1 calc R . P A 1
C9 C 0.4374(6) 0.3667(5) 1.0515(7) 0.0302(11) Uani 0.531(16) 1 d . U P A 1
H9 H 0.5072 0.3243 1.0878 0.036 Uiso 0.531(16) 1 calc R . P A 1
C9A C 0.4240(6) 0.3636(6) 1.0909(8) 0.0293(13) Uani 0.469(16) 1 d . U P A 2
H9A H 0.4893 0.3237 1.1332 0.035 Uiso 0.469(16) 1 calc R . P A 2
C10 C 0.3786(7) 0.3108(6) 0.9835(6) 0.0262(11) Uani 0.531(16) 1 d . U P A 1
C10A C 0.3768(8) 0.3031(7) 1.0183(7) 0.0284(13) Uani 0.469(16) 1 d . U P A 2
C11 C 0.2798(8) 0.3740(7) 0.9291(7) 0.0292(13) Uani 0.531(16) 1 d . U P A 1
H11 H 0.2393 0.3356 0.8824 0.035 Uiso 0.531(16) 1 calc R . P A 1
C11A C 0.2785(9) 0.3612(8) 0.9588(7) 0.0284(14) Uani 0.469(16) 1 d . U P A 2
H11A H 0.2437 0.3199 0.9105 0.034 Uiso 0.469(16) 1 calc R . P A 2
C12A C 0.2304(10) 0.4823(9) 0.9707(8) 0.0293(15) Uani 0.469(16) 1 d . U P A 2
H12A H 0.1629 0.5224 0.9307 0.035 Uiso 0.469(16) 1 calc R . P A 2
C12 C 0.2393(9) 0.4920(8) 0.9415(7) 0.0293(13) Uani 0.531(16) 1 d . U P A 1
H12 H 0.1721 0.5345 0.9025 0.035 Uiso 0.531(16) 1 calc R . P A 1
C13A C 0.4323(6) 0.1750(5) 1.0097(8) 0.0282(12) Uani 0.469(16) 1 d . U P A 2
C13 C 0.4322(5) 0.1826(5) 0.9691(7) 0.0277(11) Uani 0.531(16) 1 d . U P A 1
O14 O 0.5471(3) 0.1448(3) 0.9691(7) 0.0328(12) Uani 0.531(16) 1 d . U P A 1
O14A O 0.5444(3) 0.1383(3) 1.0222(9) 0.0362(15) Uani 0.469(16) 1 d . U P A 2
N15 N 0.3512(9) 0.1166(7) 0.9555(7) 0.0343(15) Uani 0.531(16) 1 d . U P A 1
H15A H 0.3783 0.0416 0.9459 0.041 Uiso 0.531(16) 1 calc R . P A 1
H15B H 0.2702 0.1477 0.9561 0.041 Uiso 0.531(16) 1 calc R . P A 1
N15A N 0.3547(10) 0.1058(9) 0.9898(7) 0.0327(14) Uani 0.469(16) 1 d . U P A 2
H15C H 0.3839 0.0303 0.9851 0.039 Uiso 0.469(16) 1 calc R . P A 2
H15D H 0.2746 0.1358 0.9813 0.039 Uiso 0.469(16) 1 calc R . P A 2
C16A C 0.0106(8) 0.7056(15) 1.1537(13) 0.0376(17) Uani 0.391(3) 1 d . U P B 2
C16 C -0.0152(6) 0.7149(9) 1.1569(9) 0.0433(13) Uani 0.609(3) 1 d . U P B 1
C17A C 0.0452(14) 0.5863(15) 1.1712(12) 0.0350(18) Uani 0.391(3) 1 d . U P B 2
H17A H 0.0750 0.5361 1.1161 0.042 Uiso 0.391(3) 1 calc R . P B 2
C17 C 0.0265(9) 0.5963(10) 1.1846(8) 0.0407(15) Uani 0.609(3) 1 d . U P B 1
H17 H 0.0788 0.5454 1.1381 0.049 Uiso 0.609(3) 1 calc R . P B 1
C18 C -0.0078(4) 0.5536(4) 1.2789(5) 0.0451(10) Uani 0.609(3) 1 d D U P B 1
C18A C 0.0360(7) 0.5410(7) 1.2699(7) 0.0433(15) Uani 0.391(3) 1 d D U P B 2
C19A C -0.0111(5) 0.6102(5) 1.3516(4) 0.0433(11) Uani 0.391(3) 1 d . U P B 2
H19A H -0.0198 0.5767 1.4179 0.052 Uiso 0.391(3) 1 calc R . P B 2
C19 C -0.0841(5) 0.6265(3) 1.3479(3) 0.0594(10) Uani 0.609(3) 1 d . U P B 1
H19 H -0.1064 0.5976 1.4133 0.071 Uiso 0.609(3) 1 calc R . P B 1
C20A C -0.0455(5) 0.7303(4) 1.3347(4) 0.0428(10) Uani 0.391(3) 1 d D U P B 2
C20 C -0.1278(5) 0.7440(3) 1.3191(3) 0.0635(10) Uani 0.609(3) 1 d D U P B 1
C21A C -0.0300(5) 0.7781(4) 1.2390(5) 0.0400(10) Uani 0.391(3) 1 d . U P B 2
H21A H -0.0465 0.8604 1.2295 0.048 Uiso 0.391(3) 1 calc R . P B 2
C21 C -0.0926(4) 0.7871(3) 1.2252(3) 0.0520(9) Uani 0.609(3) 1 d . U P B 1
H21 H -0.1219 0.8671 1.2075 0.062 Uiso 0.609(3) 1 calc R . P B 1
C22 C 0.0418(5) 0.4269(5) 1.3045(5) 0.0528(12) Uani 0.609(3) 1 d D U P B 1
C22A C 0.0708(9) 0.4111(8) 1.2895(8) 0.0617(19) Uani 0.391(3) 1 d D U P B 2
F23 F 0.0482(4) 0.3599(2) 1.2243(2) 0.0719(9) Uani 0.609(3) 1 d D U P B 1
F23A F 0.1568(9) 0.3598(5) 1.2287(6) 0.152(3) Uani 0.391(3) 1 d D U P B 2
F24 F 0.1566(3) 0.4069(3) 1.3385(4) 0.1107(17) Uani 0.609(3) 1 d D U P B 1
F24A F 0.1070(8) 0.3819(5) 1.3820(4) 0.111(2) Uani 0.391(3) 1 d D U P B 2
F25A F -0.0246(7) 0.3618(4) 1.2802(9) 0.137(3) Uani 0.391(3) 1 d D U P B 2
F25 F -0.0294(3) 0.3879(2) 1.3749(3) 0.0849(9) Uani 0.609(3) 1 d D U P B 1
C26 C -0.2160(6) 0.8216(4) 1.3948(4) 0.0841(13) Uani 0.609(3) 1 d D U P B 1
C26A C -0.0928(6) 0.8051(4) 1.4262(5) 0.0558(12) Uani 0.391(3) 1 d D U P B 2
F27 F -0.1734(9) 0.8024(5) 1.4859(4) 0.196(3) Uani 0.609(3) 1 d D U P B 1
F27A F -0.0044(4) 0.7998(3) 1.4933(2) 0.0708(12) Uani 0.391(3) 1 d D U P B 2
F28A F -0.1904(7) 0.7675(6) 1.4757(6) 0.105(2) Uani 0.391(3) 1 d D U P B 2
F28 F -0.3266(4) 0.8137(4) 1.3910(4) 0.172(2) Uani 0.609(3) 1 d D U P B 1
F29 F -0.2095(5) 0.9324(3) 1.3799(4) 0.1221(16) Uani 0.609(3) 1 d D U P B 1
F29A F -0.1301(5) 0.9156(3) 1.3995(3) 0.0730(13) Uani 0.391(3) 1 d D U P B 2
C30 C -0.07642(17) 0.94194(13) 0.83486(15) 0.0399(4) Uani 1 1 d . . . . .
C31A C -0.1915(12) 1.0294(11) 0.8747(9) 0.0323(18) Uani 0.464(5) 1 d . U P C 2
H31A H -0.2092 1.0370 0.9462 0.039 Uiso 0.464(5) 1 calc R . P C 2
C31 C -0.1730(11) 1.0245(10) 0.8543(7) 0.0327(17) Uani 0.536(5) 1 d . U P C 1
H31 H -0.2062 1.0307 0.9227 0.039 Uiso 0.536(5) 1 calc R . P C 1
C32 C -0.2314(5) 1.1050(5) 0.7815(4) 0.0327(10) Uani 0.536(5) 1 d . U P C 1
H32 H -0.3039 1.1622 0.8002 0.039 Uiso 0.536(5) 1 calc R . P C 1
C32A C -0.2692(6) 1.0971(5) 0.8051(5) 0.0351(12) Uani 0.464(5) 1 d . U P C 2
H32A H -0.3416 1.1510 0.8293 0.042 Uiso 0.464(5) 1 calc R . P C 2
C33 C -0.1840(5) 1.1014(3) 0.6829(3) 0.0370(8) Uani 0.536(5) 1 d . U P C 1
C33A C -0.2443(5) 1.0882(3) 0.7010(4) 0.0395(10) Uani 0.464(5) 1 d . U P C 2
C34 C -0.0782(5) 1.0165(3) 0.6560(3) 0.0445(10) Uani 0.536(5) 1 d . U P C 1
H34 H -0.0447 1.0142 0.5876 0.053 Uiso 0.536(5) 1 calc R . P C 1
C34A C -0.1388(5) 1.0086(4) 0.6646(4) 0.0400(10) Uani 0.464(5) 1 d . U P C 2
H34A H -0.1175 1.0036 0.5935 0.048 Uiso 0.464(5) 1 calc R . P C 2
C35A C -0.0645(6) 0.9353(7) 0.7377(8) 0.0389(14) Uani 0.464(5) 1 d . U P C 2
H35A H 0.0007 0.8752 0.7116 0.047 Uiso 0.464(5) 1 calc R . P C 2
C35 C -0.0225(5) 0.9366(6) 0.7277(6) 0.0396(13) Uani 0.536(5) 1 d . U P C 1
H35 H 0.0495 0.8784 0.7098 0.048 Uiso 0.536(5) 1 calc R . P C 1
O36 O -0.2469(4) 1.1855(2) 0.6172(2) 0.0498(9) Uani 0.536(5) 1 d . U P C 1
O36A O -0.3272(4) 1.1607(3) 0.6384(3) 0.0519(12) Uani 0.464(5) 1 d . U P C 2
C37 C -0.1945(6) 1.1914(4) 0.5157(3) 0.0684(16) Uani 0.536(5) 1 d . U P C 1
H37A H -0.2446 1.2576 0.4779 0.103 Uiso 0.536(5) 1 calc GR . P C 1
H37B H -0.1949 1.1192 0.4808 0.103 Uiso 0.536(5) 1 calc GR . P C 1
H37C H -0.1080 1.2013 0.5189 0.103 Uiso 0.536(5) 1 calc GR . P C 1
C37A C -0.3083(6) 1.1502(5) 0.5302(4) 0.0703(19) Uani 0.464(5) 1 d . U P C 2
H37D H -0.3773 1.2028 0.4956 0.105 Uiso 0.464(5) 1 calc GR . P C 2
H37E H -0.3059 1.0698 0.5118 0.105 Uiso 0.464(5) 1 calc GR . P C 2
H37F H -0.2287 1.1707 0.5088 0.105 Uiso 0.464(5) 1 calc GR . P C 2
C38 C 0.2203(9) 0.8181(9) 0.8254(7) 0.0364(15) Uani 0.454(7) 1 d . U P D 1
C38A C 0.2189(8) 0.7950(7) 0.8455(6) 0.0352(13) Uani 0.546(7) 1 d . U P D 2
C39A C 0.2723(7) 0.7026(6) 0.7813(6) 0.0339(12) Uani 0.546(7) 1 d . U P D 2
H39A H 0.2353 0.6368 0.7809 0.041 Uiso 0.546(7) 1 calc R . P D 2
C39 C 0.2828(9) 0.7287(7) 0.7624(8) 0.0366(14) Uani 0.454(7) 1 d . U P D 1
H39 H 0.2591 0.6557 0.7656 0.044 Uiso 0.454(7) 1 calc R . P D 1
C40 C 0.3775(6) 0.7457(6) 0.6966(5) 0.0384(12) Uani 0.454(7) 1 d . U P D 1
H40 H 0.4212 0.6842 0.6551 0.046 Uiso 0.454(7) 1 calc R . P D 1
C40A C 0.3769(5) 0.7044(5) 0.7188(4) 0.0409(11) Uani 0.546(7) 1 d . U P D 2
H40A H 0.4092 0.6413 0.6752 0.049 Uiso 0.546(7) 1 calc R . P D 2
C41 C 0.4095(5) 0.8530(6) 0.6906(4) 0.0452(11) Uani 0.454(7) 1 d . U P D 1
C41A C 0.4352(4) 0.7980(5) 0.7192(3) 0.0422(10) Uani 0.546(7) 1 d . U P D 2
C42A C 0.3867(4) 0.8920(4) 0.7819(3) 0.0408(9) Uani 0.546(7) 1 d . U P D 2
H42A H 0.4249 0.9571 0.7820 0.049 Uiso 0.546(7) 1 calc R . P D 2
C42 C 0.3429(5) 0.9443(5) 0.7474(4) 0.0462(12) Uani 0.454(7) 1 d . U P D 1
H42 H 0.3632 1.0187 0.7408 0.055 Uiso 0.454(7) 1 calc R . P D 1
C43 C 0.2465(6) 0.9269(5) 0.8142(4) 0.0396(11) Uani 0.454(7) 1 d . U P D 1
H43 H 0.1987 0.9899 0.8520 0.048 Uiso 0.454(7) 1 calc R . P D 1
C43A C 0.2809(4) 0.8882(4) 0.8443(4) 0.0352(9) Uani 0.546(7) 1 d . U P D 2
H43A H 0.2492 0.9514 0.8880 0.042 Uiso 0.546(7) 1 calc R . P D 2
O44 O 0.5075(5) 0.8607(5) 0.6235(4) 0.0608(13) Uani 0.454(7) 1 d . U P D 1
O44A O 0.5396(3) 0.7911(5) 0.6572(3) 0.0545(11) Uani 0.546(7) 1 d . U P D 2
C45 C 0.5524(9) 0.9657(8) 0.6241(6) 0.093(3) Uani 0.454(7) 1 d . U P D 1
H45A H 0.6295 0.9572 0.5814 0.139 Uiso 0.454(7) 1 calc GR . P D 1
H45B H 0.5698 0.9817 0.6944 0.139 Uiso 0.454(7) 1 calc GR . P D 1
H45C H 0.4886 1.0304 0.5969 0.139 Uiso 0.454(7) 1 calc GR . P D 1
C45A C 0.6106(4) 0.8798(6) 0.6668(3) 0.0623(15) Uani 0.546(7) 1 d . U P D 2
H45D H 0.6860 0.8628 0.6217 0.093 Uiso 0.546(7) 1 calc GR . P D 2
H45E H 0.6352 0.8810 0.7379 0.093 Uiso 0.546(7) 1 calc GR . P D 2
H45F H 0.5589 0.9559 0.6473 0.093 Uiso 0.546(7) 1 calc GR . P D 2
C46 C 0.5591(8) 0.6743(7) 0.3420(7) 0.120(3) Uani 0.5 1 d . U P E 1
H46A H 0.6482 0.6751 0.3459 0.180 Uiso 0.5 1 calc GR . P E 1
H46B H 0.5083 0.7525 0.3546 0.180 Uiso 0.5 1 calc GR . P E 1
H46C H 0.5427 0.6504 0.2738 0.180 Uiso 0.5 1 calc GR . P E 1
C47 C 0.5225(3) 0.5833(2) 0.4277(3) 0.0841(9) Uani 1 1 d . . . . .
H47 H 0.5379 0.6401 0.3783 0.101 Uiso 0.5 1 calc R . P E 2
C48 C 0.6062(3) 0.5428(2) 0.5026(3) 0.0866(9) Uani 1 1 d . . . . .
H48 H 0.6802 0.5723 0.5050 0.104 Uiso 1 1 calc R . . . .
C49 C 0.5853(3) 0.4603(2) 0.5745(3) 0.0857(9) Uani 1 1 d . . . . .
H49 H 0.6448 0.4331 0.6257 0.103 Uiso 1 1 calc R . . . .

loop_
_atom_site_aniso_label
_atom_site_aniso_U_11
_atom_site_aniso_U_22
_atom_site_aniso_U_33
_atom_site_aniso_U_23
_atom_site_aniso_U_13
_atom_site_aniso_U_12
N1 0.0244(6) 0.0206(6) 0.0663(10) -0.0099(6) -0.0140(6) 0.0010(5)
C2 0.0304(8) 0.0181(6) 0.0589(11) -0.0066(6) -0.0114(7) -0.0027(6)
N3 0.0249(6) 0.0201(6) 0.0592(9) -0.0056(6) -0.0072(6) -0.0027(5)
C4 0.0275(7) 0.0198(7) 0.0556(10) -0.0061(6) -0.0088(7) -0.0042(6)
C5 0.0267(8) 0.0234(7) 0.0619(11) -0.0114(7) -0.0072(7) -0.0054(6)
C6 0.024(3) 0.0204(19) 0.045(4) -0.011(2) -0.008(2) 0.0019(17)
C6A 0.019(3) 0.0199(17) 0.050(4) -0.004(3) -0.006(3) -0.0030(16)
C7 0.0204(19) 0.0184(16) 0.042(3) -0.002(2) -0.002(2) -0.0026(13)
C7A 0.019(2) 0.0176(18) 0.040(3) -0.003(2) 0.000(2) -0.0050(14)
C8A 0.026(2) 0.0233(17) 0.038(3) -0.001(2) -0.007(2) -0.0040(15)
C8 0.027(2) 0.0231(15) 0.039(3) -0.005(2) -0.007(2) -0.0072(13)
C9 0.0237(17) 0.0227(14) 0.042(3) -0.003(2) -0.007(2) 0.0003(12)
C9A 0.0227(19) 0.0228(16) 0.043(3) -0.003(2) -0.007(2) -0.0045(13)
C10 0.0221(16) 0.0165(15) 0.040(3) -0.004(2) -0.003(2) -0.0031(12)
C10A 0.0219(18) 0.0201(16) 0.042(3) 0.001(2) -0.004(3) -0.0018(13)
C11 0.0301(19) 0.020(2) 0.038(3) 0.002(2) -0.008(2) -0.0055(14)
C11A 0.032(2) 0.016(2) 0.039(4) -0.002(2) -0.006(3) -0.0078(16)
C12A 0.026(2) 0.022(2) 0.040(4) 0.001(3) -0.007(3) -0.0037(16)
C12 0.0257(19) 0.0204(19) 0.043(4) -0.003(2) -0.007(2) -0.0056(14)
C13A 0.0232(16) 0.0200(16) 0.040(3) 0.000(2) -0.005(2) -0.0021(12)
C13 0.0235(14) 0.0191(15) 0.039(3) -0.0033(19) -0.003(2) -0.0004(11)
O14 0.0204(10) 0.0208(11) 0.056(3) -0.0047(14) 0.0010(14) -0.0008(8)
O14A 0.0207(12) 0.0213(12) 0.066(4) -0.0040(17) -0.0030(17) -0.0017(9)
N15 0.0218(15) 0.014(2) 0.066(4) -0.009(3) -0.006(3) 0.0003(13)
N15A 0.0240(18) 0.0198(19) 0.053(4) -0.001(3) -0.006(3) -0.0012(15)
C16A 0.033(3) 0.023(3) 0.055(3) -0.017(2) -0.008(3) 0.000(3)
C16 0.047(3) 0.022(2) 0.061(2) -0.0006(17) -0.009(2) -0.007(2)
C17A 0.033(4) 0.022(3) 0.049(3) -0.006(2) -0.011(3) -0.003(3)
C17 0.041(3) 0.026(2) 0.057(3) -0.0084(19) -0.014(2) -0.007(2)
C18 0.053(3) 0.0269(16) 0.059(2) -0.0003(14) -0.010(2) -0.0144(17)
C18A 0.041(3) 0.035(2) 0.052(3) -0.0093(19) -0.013(3) -0.002(2)
C19A 0.040(2) 0.038(2) 0.053(2) -0.0077(18) -0.008(2) -0.006(2)
C19 0.079(3) 0.0375(16) 0.061(2) -0.0074(14) 0.001(2) -0.0110(18)
C20A 0.042(2) 0.0325(19) 0.055(2) -0.0136(17) -0.0067(19) -0.0060(18)
C20 0.085(3) 0.0344(15) 0.068(2) -0.0099(14) -0.0001(19) -0.0035(17)
C21A 0.035(2) 0.025(2) 0.059(2) -0.0104(17) -0.011(2) -0.002(2)
C21 0.063(2) 0.0231(14) 0.068(2) -0.0081(13) -0.0076(19) -0.0030(17)
C22 0.054(2) 0.036(2) 0.072(3) 0.0039(17) -0.0236(19) -0.0143(18)
C22A 0.070(4) 0.033(3) 0.077(4) 0.014(3) -0.022(3) 0.000(3)
F23 0.113(3) 0.0198(10) 0.0810(17) -0.0021(10) -0.0196(17) -0.0074(15)
F23A 0.199(6) 0.057(3) 0.153(5) 0.032(3) 0.077(5) 0.051(4)
F24 0.080(2) 0.073(2) 0.189(4) 0.063(2) -0.086(3) -0.0341(16)
F24A 0.180(7) 0.060(3) 0.083(3) 0.008(2) -0.059(3) 0.000(3)
F25A 0.113(4) 0.043(2) 0.263(9) 0.026(5) -0.098(5) -0.026(3)
F25 0.100(2) 0.0407(13) 0.109(2) 0.0248(14) 0.0127(18) -0.0126(13)
C26 0.117(3) 0.0425(19) 0.084(3) -0.016(2) 0.011(2) 0.002(2)
C26A 0.071(3) 0.033(2) 0.065(3) -0.011(2) 0.009(2) -0.015(2)
F27 0.319(7) 0.122(4) 0.087(3) -0.045(3) -0.016(3) 0.087(4)
F27A 0.119(3) 0.0468(18) 0.0442(17) -0.0121(13) -0.0145(17) -0.0097(18)
F28A 0.135(4) 0.063(3) 0.123(5) -0.046(3) 0.057(4) -0.043(3)
F28 0.129(3) 0.153(4) 0.248(5) -0.134(3) 0.104(3) -0.061(3)
F29 0.152(4) 0.0440(15) 0.159(4) -0.0354(17) 0.045(3) -0.001(2)
F29A 0.110(4) 0.0379(17) 0.059(2) -0.0212(14) -0.007(2) 0.015(2)
C30 0.0443(9) 0.0198(7) 0.0561(11) -0.0063(7) -0.0153(8) -0.0046(6)
C31A 0.033(4) 0.015(2) 0.044(4) -0.011(2) -0.009(3) 0.006(2)
C31 0.034(3) 0.024(3) 0.041(3) -0.009(2) -0.005(2) -0.005(2)
C32 0.032(2) 0.0183(15) 0.046(2) -0.0048(15) -0.0020(16) -0.0016(16)
C32A 0.036(3) 0.0219(19) 0.046(3) -0.0111(19) -0.0087(19) 0.001(2)
C33 0.043(2) 0.0230(15) 0.0427(17) -0.0031(12) -0.0022(15) -0.0013(14)
C33A 0.044(2) 0.0212(16) 0.050(2) -0.0071(15) -0.0074(19) 0.0018(16)
C34 0.046(2) 0.0319(17) 0.049(2) -0.0077(14) 0.0062(18) 0.0032(17)
C34A 0.038(2) 0.0277(19) 0.053(2) -0.0088(15) -0.0027(19) -0.0021(17)
C35A 0.030(3) 0.0220(19) 0.062(4) -0.0107(19) 0.003(3) 0.000(2)
C35 0.038(3) 0.0268(18) 0.049(2) -0.0071(14) 0.010(3) 0.004(2)
O36 0.066(2) 0.0308(12) 0.0439(14) -0.0004(10) -0.0027(13) 0.0071(12)
O36A 0.065(3) 0.0329(15) 0.0475(16) -0.0072(12) -0.0149(16) 0.0142(15)
C37 0.109(4) 0.044(2) 0.0379(19) -0.0033(15) 0.000(2) 0.013(2)
C37A 0.096(4) 0.049(3) 0.051(2) -0.012(2) -0.016(3) 0.021(3)
C38 0.029(2) 0.032(3) 0.050(3) -0.006(2) 0.001(2) -0.013(2)
C38A 0.033(2) 0.030(3) 0.048(3) -0.0125(18) 0.0023(18) -0.0172(17)
C39A 0.0272(19) 0.032(3) 0.045(3) -0.012(2) -0.0050(17) -0.0090(17)
C39 0.034(3) 0.027(3) 0.050(3) -0.002(2) -0.012(2) -0.009(2)
C40 0.039(2) 0.038(3) 0.039(3) -0.005(2) -0.0068(17) -0.009(2)
C40A 0.0339(19) 0.046(2) 0.044(3) -0.019(2) -0.0024(16) -0.0073(19)
C41 0.048(2) 0.048(3) 0.046(2) -0.010(2) -0.0013(18) -0.023(2)
C41A 0.0340(17) 0.055(2) 0.0396(19) -0.0172(18) 0.0022(14) -0.0118(17)
C42A 0.0375(18) 0.044(2) 0.045(2) -0.0123(16) 0.0017(14) -0.0174(16)
C42 0.054(3) 0.042(2) 0.050(3) -0.012(2) 0.002(2) -0.027(2)
C43 0.046(3) 0.031(2) 0.047(3) -0.0071(18) -0.0036(19) -0.0166(19)
C43A 0.0348(19) 0.0300(19) 0.043(2) -0.0109(15) 0.0014(14) -0.0102(15)
O44 0.064(2) 0.066(3) 0.062(2) -0.022(2) 0.0151(18) -0.036(2)
O44A 0.0377(14) 0.084(3) 0.0449(16) -0.0244(17) 0.0077(11) -0.0190(15)
C45 0.108(5) 0.099(5) 0.094(5) -0.045(4) 0.053(4) -0.074(5)
C45A 0.041(2) 0.100(4) 0.052(2) -0.016(2) 0.0089(17) -0.027(2)
C46 0.118(6) 0.093(5) 0.147(7) 0.022(5) -0.006(5) -0.023(4)
C47 0.108(2) 0.0398(12) 0.103(2) -0.0152(13) 0.0020(18) -0.0101(14)
C48 0.098(2) 0.0490(14) 0.110(2) -0.0171(15) -0.0017(18) -0.0077(14)
C49 0.105(2) 0.0436(13) 0.104(2) -0.0169(14) -0.0041(18) -0.0020(14)

loop_
_atom_type_symbol
_atom_type_description
_atom_type_scat_dispersion_real
_atom_type_scat_dispersion_imag
_atom_type_scat_source
C C 0.0033 0.0016 'International Tables Vol C Tables 4.2.6.8 and 6.1.1.4'
H H 0.0000 0.0000 'International Tables Vol C Tables 4.2.6.8 and 6.1.1.4'
F F 0.0171 0.0103 'International Tables Vol C Tables 4.2.6.8 and 6.1.1.4'
N N 0.0061 0.0033 'International Tables Vol C Tables 4.2.6.8 and 6.1.1.4'
O O 0.0106 0.0060 'International Tables Vol C Tables 4.2.6.8 and 6.1.1.4'

loop_
_geom_angle_atom_site_label_1
_geom_angle_atom_site_label_2
_geom_angle_atom_site_label_3
_geom_angle
_geom_angle_site_symmetry_1
_geom_angle_site_symmetry_3
C2 N1 C5 106.96(13) . .
C2 N1 C6 133.7(4) . .
C2 N1 C6A 116.4(4) . .
C5 N1 C6 117.5(4) . .
C5 N1 C6A 134.4(4) . .
N1 C2 C16A 117.6(4) . .
N1 C2 C16 128.5(3) . .
N3 C2 N1 111.51(16) . .
N3 C2 C16A 130.8(4) . .
N3 C2 C16 120.0(3) . .
C2 N3 C4 105.88(14) . .
N3 C4 C30 121.13(14) . .
C5 C4 N3 110.06(15) . .
C5 C4 C30 128.81(17) . .
N1 C5 C38 127.8(3) . .
C4 C5 N1 105.57(15) . .
C4 C5 C38 125.9(3) . .
C4 C5 C38A 137.1(3) . .
C38A C5 N1 117.1(3) . .
N1 C6 H6A 108.4 . .
N1 C6 H6B 108.4 . .
N1 C6 C7 115.6(6) . .
H6A C6 H6B 107.5 . .
C7 C6 H6A 108.4 . .
C7 C6 H6B 108.4 . .
N1 C6A H6AA 108.4 . .
N1 C6A H6AB 108.4 . .
N1 C6A C7A 115.7(7) . .
H6AA C6A H6AB 107.4 . .
C7A C6A H6AA 108.4 . .
C7A C6A H6AB 108.4 . .
C8 C7 C6 117.8(6) . .
C8 C7 C12 118.5(7) . .
C12 C7 C6 123.7(6) . .
C8A C7A C6A 116.4(7) . .
C12A C7A C6A 124.0(7) . .
C12A C7A C8A 119.6(8) . .
C7A C8A H8A 119.4 . .
C9A C8A C7A 121.1(6) . .
C9A C8A H8A 119.4 . .
C7 C8 H8 119.7 . .
C7 C8 C9 120.7(5) . .
C9 C8 H8 119.7 . .
C8 C9 H9 120.2 . .
C10 C9 C8 119.7(5) . .
C10 C9 H9 120.2 . .
C8A C9A H9A 119.8 . .
C8A C9A C10A 120.4(6) . .
C10A C9A H9A 119.8 . .
C9 C10 C13 117.1(5) . .
C11 C10 C9 119.6(6) . .
C11 C10 C13 123.3(6) . .
C9A C10A C11A 119.6(7) . .
C9A C10A C13A 117.9(5) . .
C11A C10A C13A 122.5(6) . .
C10 C11 H11 119.7 . .
C12 C11 C10 120.7(7) . .
C12 C11 H11 119.7 . .
C10A C11A H11A 120.2 . .
C10A C11A C12A 119.7(7) . .
C12A C11A H11A 120.2 . .
C7A C12A C11A 119.6(8) . .
C7A C12A H12A 120.2 . .
C11A C12A H12A 120.2 . .
C7 C12 H12 119.6 . .
C11 C12 C7 120.8(7) . .
C11 C12 H12 119.6 . .
O14A C13A C10A 119.5(6) . .
O14A C13A N15A 122.9(7) . .
N15A C13A C10A 117.6(7) . .
O14 C13 C10 119.8(5) . .
O14 C13 N15 123.4(6) . .
N15 C13 C10 116.9(6) . .
C13 N15 H15A 120.0 . .
C13 N15 H15B 120.0 . .
H15A N15 H15B 120.0 . .
C13A N15A H15C 120.0 . .
C13A N15A H15D 120.0 . .
H15C N15A H15D 120.0 . .
C17A C16A C2 123.0(10) . .
C17A C16A C21A 118.5(14) . .
C21A C16A C2 118.5(12) . .
C17 C16 C2 120.6(7) . .
C21 C16 C2 120.6(8) . .
C21 C16 C17 118.7(9) . .
C16A C17A H17A 120.3 . .
C16A C17A C18A 119.4(12) . .
C18A C17A H17A 120.3 . .
C16 C17 H17 119.7 . .
C18 C17 C16 120.6(7) . .
C18 C17 H17 119.7 . .
C17 C18 C19 120.7(5) . .
C17 C18 C22 117.9(6) . .
C19 C18 C22 121.4(5) . .
C17A C18A C22A 119.9(9) . .
C19A C18A C17A 122.3(9) . .
C19A C18A C22A 117.7(8) . .
C18A C19A H19A 120.7 . .
C18A C19A C20A 118.6(6) . .
C20A C19A H19A 120.7 . .
C18 C19 H19 120.7 . .
C18 C19 C20 118.5(4) . .
C20 C19 H19 120.7 . .
C19A C20A C26A 117.7(5) . .
C21A C20A C19A 120.3(5) . .
C21A C20A C26A 121.9(4) . .
C19 C20 C26 117.6(4) . .
C21 C20 C19 120.8(4) . .
C21 C20 C26 121.6(4) . .
C16A C21A H21A 119.7 . .
C20A C21A C16A 120.7(9) . .
C20A C21A H21A 119.7 . .
C16 C21 H21 119.7 . .
C20 C21 C16 120.7(6) . .
C20 C21 H21 119.7 . .
F23 C22 C18 112.8(5) . .
F24 C22 C18 112.1(4) . .
F24 C22 F23 105.7(5) . .
F25 C22 C18 111.6(4) . .
F25 C22 F23 106.7(4) . .
F25 C22 F24 107.7(5) . .
F23A C22A C18A 113.1(8) . .
F23A C22A F24A 107.2(8) . .
F23A C22A F25A 106.2(9) . .
F24A C22A C18A 113.4(8) . .
F24A C22A F25A 104.0(8) . .
F25A C22A C18A 112.3(7) . .
F27 C26 C20 109.7(5) . .
F27 C26 F29 100.3(5) . .
F28 C26 C20 113.6(4) . .
F28 C26 F27 112.6(7) . .
F28 C26 F29 109.1(5) . .
F29 C26 C20 110.8(4) . .
F27A C26A C20A 111.8(5) . .
F27A C26A F28A 107.4(6) . .
F28A C26A C20A 110.1(5) . .
F29A C26A C20A 111.9(5) . .
F29A C26A F27A 106.2(4) . .
F29A C26A F28A 109.2(5) . .
C4 C30 C31A 115.7(5) . .
C4 C30 C35 117.8(3) . .
C31 C30 C4 124.7(5) . .
C31 C30 C35 117.1(5) . .
C35A C30 C4 127.7(4) . .
C35A C30 C31A 115.4(6) . .
C30 C31A H31A 120.6 . .
C32A C31A C30 118.8(8) . .
C32A C31A H31A 120.6 . .
C30 C31 H31 117.9 . .
C30 C31 C32 124.2(7) . .
C32 C31 H31 117.9 . .
C31 C32 H32 120.2 . .
C33 C32 C31 119.7(5) . .
C33 C32 H32 120.2 . .
C31A C32A H32A 119.2 . .
C31A C32A C33A 121.5(6) . .
C33A C32A H32A 119.2 . .
C32 C33 C34 119.8(4) . .
C32 C33 O36 115.3(4) . .
O36 C33 C34 124.9(4) . .
C32A C33A C34A 119.7(4) . .
O36A C33A C32A 116.7(4) . .
O36A C33A C34A 123.6(4) . .
C33 C34 H34 119.9 . .
C35 C34 C33 120.1(4) . .
C35 C34 H34 119.9 . .
C33A C34A H34A 121.2 . .
C33A C34A C35A 117.6(5) . .
C35A C34A H34A 121.2 . .
C30 C35A C34A 126.7(6) . .
C30 C35A H35A 116.7 . .
C34A C35A H35A 116.7 . .
C30 C35 H35 120.5 . .
C34 C35 C30 119.1(4) . .
C34 C35 H35 120.5 . .
C33 O36 C37 117.2(3) . .
C33A O36A C37A 118.4(4) . .
O36 C37 H37A 109.5 . .
O36 C37 H37B 109.5 . .
O36 C37 H37C 109.5 . .
H37A C37 H37B 109.5 . .
H37A C37 H37C 109.5 . .
H37B C37 H37C 109.5 . .
O36A C37A H37D 109.5 . .
O36A C37A H37E 109.5 . .
O36A C37A H37F 109.5 . .
H37D C37A H37E 109.5 . .
H37D C37A H37F 109.5 . .
H37E C37A H37F 109.5 . .
C39 C38 C5 122.1(6) . .
C43 C38 C5 118.1(9) . .
C43 C38 C39 119.8(8) . .
C5 C38A C39A 125.2(5) . .
C5 C38A C43A 118.9(7) . .
C39A C38A C43A 115.8(6) . .
C38A C39A H39A 119.0 . .
C40A C39A C38A 122.1(5) . .
C40A C39A H39A 119.0 . .
C38 C39 H39 119.8 . .
C40 C39 C38 120.4(6) . .
C40 C39 H39 119.8 . .
C39 C40 H40 120.2 . .
C39 C40 C41 119.5(6) . .
C41 C40 H40 120.2 . .
C39A C40A H40A 119.7 . .
C39A C40A C41A 120.5(4) . .
C41A C40A H40A 119.7 . .
C42 C41 C40 120.6(5) . .
O44 C41 C40 115.1(5) . .
O44 C41 C42 124.3(4) . .
C40A C41A C42A 119.9(4) . .
O44A C41A C40A 116.6(4) . .
O44A C41A C42A 123.5(4) . .
C41A C42A H42A 120.7 . .
C43A C42A C41A 118.5(3) . .
C43A C42A H42A 120.7 . .
C41 C42 H42 120.1 . .
C41 C42 C43 119.7(4) . .
C43 C42 H42 120.1 . .
C38 C43 C42 119.7(6) . .
C38 C43 H43 120.2 . .
C42 C43 H43 120.2 . .
C38A C43A H43A 118.5 . .
C42A C43A C38A 123.1(5) . .
C42A C43A H43A 118.5 . .
C41 O44 C45 116.5(4) . .
C41A O44A C45A 117.1(3) . .
O44 C45 H45A 109.5 . .
O44 C45 H45B 109.5 . .
O44 C45 H45C 109.5 . .
H45A C45 H45B 109.5 . .
H45A C45 H45C 109.5 . .
H45B C45 H45C 109.5 . .
O44A C45A H45D 109.5 . .
O44A C45A H45E 109.5 . .
O44A C45A H45F 109.5 . .
H45D C45A H45E 109.5 . .
H45D C45A H45F 109.5 . .
H45E C45A H45F 109.5 . .
H46A C46 H46B 109.5 . .
H46A C46 H46C 109.5 . .
H46B C46 H46C 109.5 . .
C47 C46 H46A 109.5 . .
C47 C46 H46B 109.5 . .
C47 C46 H46C 109.5 . .
C48 C47 C46 117.9(4) . .
C48 C47 H47 120.7 . .
C48 C47 C49 118.6(3) . 2_666
C49 C47 C46 123.3(4) 2_666 .
C49 C47 H47 120.7 2_666 .
C47 C48 H48 119.3 . .
C47 C48 C49 121.4(3) . .
C49 C48 H48 119.3 . .
C47 C49 H49 120.0 2_666 .
C48 C49 C47 120.0(3) . 2_666
C48 C49 H49 120.0 . .

loop_
_geom_bond_atom_site_label_1
_geom_bond_atom_site_label_2
_geom_bond_distance
_geom_bond_site_symmetry_2
N1 C2 1.365(2) .
N1 C5 1.389(2) .
N1 C6 1.466(10) .
N1 C6A 1.489(11) .
C2 N3 1.322(2) .
C2 C16A 1.44(2) .
C2 C16 1.490(12) .
N3 C4 1.380(2) .
C4 C5 1.375(2) .
C4 C30 1.471(2) .
C5 C38 1.605(11) .
C5 C38A 1.379(9) .
C6 H6A 0.9900 .
C6 H6B 0.9900 .
C6 C7 1.503(11) .
C6A H6AA 0.9900 .
C6A H6AB 0.9900 .
C6A C7A 1.537(13) .
C7 C8 1.383(9) .
C7 C12 1.394(10) .
C7A C8A 1.387(10) .
C7A C12A 1.382(12) .
C8A H8A 0.9500 .
C8A C9A 1.372(9) .
C8 H8 0.9500 .
C8 C9 1.402(8) .
C9 H9 0.9500 .
C9 C10 1.383(7) .
C9A H9A 0.9500 .
C9A C10A 1.388(8) .
C10 C11 1.378(8) .
C10 C13 1.510(8) .
C10A C11A 1.391(9) .
C10A C13A 1.504(9) .
C11 H11 0.9500 .
C11 C12 1.377(11) .
C11A H11A 0.9500 .
C11A C12A 1.419(13) .
C12A H12A 0.9500 .
C12 H12 0.9500 .
C13A O14A 1.222(7) .
C13A N15A 1.338(13) .
C13 O14 1.238(6) .
C13 N15 1.320(11) .
N15 H15A 0.8800 .
N15 H15B 0.8800 .
N15A H15C 0.8800 .
N15A H15D 0.8800 .
C16A C17A 1.39(2) .
C16A C21A 1.425(14) .
C16 C17 1.409(14) .
C16 C21 1.383(10) .
C17A H17A 0.9500 .
C17A C18A 1.386(18) .
C17 H17 0.9500 .
C17 C18 1.383(12) .
C18 C19 1.388(6) .
C18 C22 1.502(6) .
C18A C19A 1.379(10) .
C18A C22A 1.509(10) .
C19A H19A 0.9500 .
C19A C20A 1.394(7) .
C19 H19 0.9500 .
C19 C20 1.405(5) .
C20A C21A 1.372(8) .
C20A C26A 1.516(7) .
C20 C21 1.382(6) .
C20 C26 1.530(6) .
C21A H21A 0.9500 .
C21 H21 0.9500 .
C22 F23 1.325(6) .
C22 F24 1.318(6) .
C22 F25 1.316(6) .
C22A F23A 1.265(9) .
C22A F24A 1.299(10) .
C22A F25A 1.312(10) .
C26 F27 1.291(7) .
C26 F28 1.236(6) .
C26 F29 1.329(6) .
C26A F27A 1.323(7) .
C26A F28A 1.371(8) .
C26A F29A 1.314(6) .
C30 C31A 1.526(13) .
C30 C31 1.292(13) .
C30 C35A 1.275(10) .
C30 C35 1.494(8) .
C31A H31A 0.9500 .
C31A C32A 1.379(14) .
C31 H31 0.9500 .
C31 C32 1.390(13) .
C32 H32 0.9500 .
C32 C33 1.368(6) .
C32A H32A 0.9500 .
C32A C33A 1.380(7) .
C33 C34 1.394(5) .
C33 O36 1.371(4) .
C33A C34A 1.395(6) .
C33A O36A 1.375(5) .
C34 H34 0.9500 .
C34 C35 1.367(9) .
C34A H34A 0.9500 .
C34A C35A 1.420(10) .
C35A H35A 0.9500 .
C35 H35 0.9500 .
O36 C37 1.429(5) .
O36A C37A 1.428(6) .
C37 H37A 0.9800 .
C37 H37B 0.9800 .
C37 H37C 0.9800 .
C37A H37D 0.9800 .
C37A H37E 0.9800 .
C37A H37F 0.9800 .
C38 C39 1.398(14) .
C38 C43 1.375(9) .
C38A C39A 1.406(11) .
C38A C43A 1.411(7) .
C39A H39A 0.9500 .
C39A C40A 1.380(8) .
C39 H39 0.9500 .
C39 C40 1.361(10) .
C40 H40 0.9500 .
C40 C41 1.383(7) .
C40A H40A 0.9500 .
C40A C41A 1.389(6) .
C41 C42 1.381(7) .
C41 O44 1.372(6) .
C41A C42A 1.397(5) .
C41A O44A 1.361(5) .
C42A H42A 0.9500 .
C42A C43A 1.393(5) .
C42 H42 0.9500 .
C42 C43 1.385(7) .
C43 H43 0.9500 .
C43A H43A 0.9500 .
O44 C45 1.427(7) .
O44A C45A 1.443(6) .
C45 H45A 0.9800 .
C45 H45B 0.9800 .
C45 H45C 0.9800 .
C45A H45D 0.9800 .
C45A H45E 0.9800 .
C45A H45F 0.9800 .
C46 H46A 0.9800 .
C46 H46B 0.9800 .
C46 H46C 0.9800 .
C46 C47 1.621(8) .
C47 H47 0.9500 .
C47 C48 1.368(5) .
C47 C49 1.386(5) 2_666
C48 H48 0.9500 .
C48 C49 1.376(4) .
C49 C47 1.386(5) 2_666
C49 H49 0.9500 .

loop_
_geom_hbond_atom_site_label_D
_geom_hbond_atom_site_label_H
_geom_hbond_atom_site_label_A
_geom_hbond_distance_DH
_geom_hbond_distance_HA
_geom_hbond_distance_DA
_geom_hbond_angle_DHA
_geom_hbond_site_symmetry_A
N15 H15A O14 0.88 2.41 3.171(11) 144.2 2_657
N15 H15B N3 0.88 2.22 3.052(9) 157.4 2_567
N15A H15C O14A 0.88 1.97 2.852(11) 177.5 2_657
N15A H15D N3 0.88 2.21 3.056(11) 160.9 2_567

loop_
_geom_torsion_atom_site_label_1
_geom_torsion_atom_site_label_2
_geom_torsion_atom_site_label_3
_geom_torsion_atom_site_label_4
_geom_torsion
_geom_torsion_site_symmetry_1
_geom_torsion_site_symmetry_4
N1 C2 N3 C4 -0.38(17) . .
N1 C2 C16A C17A -53.5(7) . .
N1 C2 C16A C21A 124.6(5) . .
N1 C2 C16 C17 -41.8(6) . .
N1 C2 C16 C21 141.7(4) . .
N1 C5 C38 C39 70.6(7) . .
N1 C5 C38 C43 -111.6(5) . .
N1 C5 C38A C39A 77.3(6) . .
N1 C5 C38A C43A -101.8(5) . .
N1 C6 C7 C8 -157.4(5) . .
N1 C6 C7 C12 23.7(7) . .
N1 C6A C7A C8A -173.6(6) . .
N1 C6A C7A C12A 5.0(8) . .
C2 N1 C5 C4 -0.90(16) . .
C2 N1 C5 C38 169.8(5) . .
C2 N1 C5 C38A 174.7(4) . .
C2 N1 C6 C7 93.8(5) . .
C2 N1 C6A C7A 102.2(4) . .
C2 N3 C4 C5 -0.22(17) . .
C2 N3 C4 C30 179.25(14) . .
C2 C16A C17A C18A 179.9(10) . .
C2 C16A C21A C20A 175.9(5) . .
C2 C16 C17 C18 -177.5(7) . .
C2 C16 C21 C20 176.9(5) . .
N3 C2 C16A C17A 128.2(8) . .
N3 C2 C16A C21A -53.7(9) . .
N3 C2 C16 C17 138.6(5) . .
N3 C2 C16 C21 -37.9(7) . .
N3 C4 C5 N1 0.70(17) . .
N3 C4 C5 C38 -170.3(5) . .
N3 C4 C5 C38A -173.6(5) . .
N3 C4 C30 C31A 23.2(5) . .
N3 C4 C30 C31 25.8(5) . .
N3 C4 C30 C35A -143.3(4) . .
N3 C4 C30 C35 -160.7(3) . .
C4 C5 C38 C39 -120.4(7) . .
C4 C5 C38 C43 57.4(6) . .
C4 C5 C38A C39A -108.9(6) . .
C4 C5 C38A C43A 72.0(6) . .
C4 C30 C31A C32A -171.1(5) . .
C4 C30 C31 C32 175.9(4) . .
C4 C30 C35A C34A 173.7(4) . .
C4 C30 C35 C34 -175.2(4) . .
C5 N1 C2 N3 0.82(17) . .
C5 N1 C2 C16A -177.8(6) . .
C5 N1 C2 C16 -178.8(5) . .
C5 N1 C6 C7 -103.8(4) . .
C5 N1 C6A C7A -97.6(6) . .
C5 C4 C30 C31A -157.5(4) . .
C5 C4 C30 C31 -154.9(5) . .
C5 C4 C30 C35A 36.0(5) . .
C5 C4 C30 C35 18.6(4) . .
C5 C38 C39 C40 -176.2(7) . .
C5 C38 C43 C42 176.1(5) . .
C5 C38A C39A C40A 179.2(6) . .
C5 C38A C43A C42A -179.1(4) . .
C6 N1 C2 N3 164.5(5) . .
C6 N1 C2 C16 -15.2(7) . .
C6 N1 C5 C4 -167.6(4) . .
C6 N1 C5 C38 3.1(6) . .
C6 C7 C8 C9 -177.2(4) . .
C6 C7 C12 C11 179.1(6) . .
C6A N1 C2 N3 166.1(5) . .
C6A N1 C2 C16A -12.5(7) . .
C6A N1 C5 C4 -162.4(6) . .
C6A N1 C5 C38A 13.2(7) . .
C6A C7A C8A C9A -178.3(5) . .
C6A C7A C12A C11A 178.4(6) . .
C7 C8 C9 C10 -2.8(7) . .
C7A C8A C9A C10A -0.4(8) . .
C8A C7A C12A C11A -3.0(9) . .
C8A C9A C10A C11A -2.1(9) . .
C8A C9A C10A C13A 179.8(5) . .
C8 C7 C12 C11 0.2(8) . .
C8 C9 C10 C11 1.9(8) . .
C8 C9 C10 C13 178.7(5) . .
C9 C10 C11 C12 0.1(9) . .
C9 C10 C13 O14 -37.3(6) . .
C9 C10 C13 N15 143.6(5) . .
C9A C10A C11A C12A 2.0(10) . .
C9A C10A C13A O14A -35.9(8) . .
C9A C10A C13A N15A 143.2(6) . .
C10 C11 C12 C7 -1.2(10) . .
C10A C11A C12A C7A 0.5(11) . .
C11 C10 C13 O14 139.4(6) . .
C11 C10 C13 N15 -39.8(7) . .
C11A C10A C13A O14A 146.0(7) . .
C11A C10A C13A N15A -34.9(9) . .
C12A C7A C8A C9A 3.0(8) . .
C12 C7 C8 C9 1.8(7) . .
C13A C10A C11A C12A -179.9(7) . .
C13 C10 C11 C12 -176.5(6) . .
C16A C2 N3 C4 178.0(7) . .
C16A C17A C18A C19A 2.5(15) . .
C16A C17A C18A C22A 178.7(8) . .
C16 C2 N3 C4 179.3(4) . .
C16 C17 C18 C19 0.0(10) . .
C16 C17 C18 C22 -178.9(5) . .
C17A C16A C21A C20A -5.9(9) . .
C17A C18A C19A C20A -2.8(12) . .
C17A C18A C22A F23A 31.4(14) . .
C17A C18A C22A F24A 153.8(10) . .
C17A C18A C22A F25A -88.7(12) . .
C17 C16 C21 C20 0.3(7) . .
C17 C18 C19 C20 1.3(9) . .
C17 C18 C22 F23 -37.0(8) . .
C17 C18 C22 F24 82.1(8) . .
C17 C18 C22 F25 -157.1(6) . .
C18 C19 C20 C21 -1.9(7) . .
C18 C19 C20 C26 177.6(5) . .
C18A C19A C20A C21A -1.4(8) . .
C18A C19A C20A C26A -177.9(6) . .
C19A C18A C22A F23A -152.2(9) . .
C19A C18A C22A F24A -29.8(11) . .
C19A C18A C22A F25A 87.7(11) . .
C19A C20A C21A C16A 5.7(9) . .
C19A C20A C26A F27A 65.2(6) . .
C19A C20A C26A F28A -54.1(8) . .
C19A C20A C26A F29A -175.7(5) . .
C19 C18 C22 F23 144.1(5) . .
C19 C18 C22 F24 -96.8(6) . .
C19 C18 C22 F25 24.0(7) . .
C19 C20 C21 C16 1.1(8) . .
C19 C20 C26 F27 44.9(8) . .
C19 C20 C26 F28 -82.1(6) . .
C19 C20 C26 F29 154.7(5) . .
C21A C16A C17A C18A 1.8(12) . .
C21A C20A C26A F27A -111.3(6) . .
C21A C20A C26A F28A 129.4(6) . .
C21A C20A C26A F29A 7.8(8) . .
C21 C16 C17 C18 -0.9(9) . .
C21 C20 C26 F27 -135.6(7) . .
C21 C20 C26 F28 97.4(6) . .
C21 C20 C26 F29 -25.8(7) . .
C22 C18 C19 C20 -179.8(5) . .
C22A C18A C19A C20A -179.1(6) . .
C26 C20 C21 C16 -178.4(5) . .
C26A C20A C21A C16A -177.9(6) . .
C30 C4 C5 N1 -178.71(15) . .
C30 C4 C5 C38 10.3(5) . .
C30 C4 C5 C38A 7.0(5) . .
C30 C31A C32A C33A -0.8(9) . .
C30 C31 C32 C33 -2.1(8) . .
C31A C30 C35A C34A 7.2(9) . .
C31A C32A C33A C34A 0.5(8) . .
C31A C32A C33A O36A -179.3(5) . .
C31 C30 C35 C34 -1.2(8) . .
C31 C32 C33 C34 0.5(7) . .
C31 C32 C33 O36 -179.0(4) . .
C32 C33 C34 C35 0.5(7) . .
C32 C33 O36 C37 174.7(4) . .
C32A C33A C34A C35A 3.1(8) . .
C32A C33A O36A C37A -176.9(5) . .
C33 C34 C35 C30 -0.2(8) . .
C33A C34A C35A C30 -7.6(9) . .
C34 C33 O36 C37 -4.7(6) . .
C34A C33A O36A C37A 3.3(7) . .
C35A C30 C31A C32A -2.9(9) . .
C35 C30 C31 C32 2.3(9) . .
O36 C33 C34 C35 179.9(5) . .
O36A C33A C34A C35A -177.1(5) . .
C38 C39 C40 C41 -1.5(12) . .
C38A C39A C40A C41A 1.5(9) . .
C39A C38A C43A C42A 1.7(7) . .
C39A C40A C41A C42A -1.1(8) . .
C39A C40A C41A O44A 178.3(5) . .
C39 C38 C43 C42 -6.1(9) . .
C39 C40 C41 C42 -2.8(10) . .
C39 C40 C41 O44 178.8(7) . .
C40 C41 C42 C43 2.7(8) . .
C40 C41 O44 C45 -173.0(6) . .
C40A C41A C42A C43A 1.0(7) . .
C40A C41A O44A C45A -172.0(4) . .
C41 C42 C43 C38 1.8(8) . .
C41A C42A C43A C38A -1.4(7) . .
C42A C41A O44A C45A 7.5(6) . .
C42 C41 O44 C45 8.7(9) . .
C43 C38 C39 C40 6.0(11) . .
C43A C38A C39A C40A -1.7(9) . .
O44 C41 C42 C43 -179.1(5) . .
O44A C41A C42A C43A -178.4(4) . .
C46 C47 C48 C49 -176.1(5) . .
C47 C48 C49 C47 -0.2(5) . 2_666
C49 C47 C48 C49 0.2(5) 2_666 .
